data_4340378
loop_
_publ_author_name
'Burford, Neil'
'Ragogna, Paul J.'
'Sharp, Kendall'
'McDonald, Robert'
'Ferguson, Michael J.'

_publ_section_title
;
 Arsinophosphonium cations from arsenium-phosphine and -bisphosphine
 coordination chemistry.
;
_journal_issue 25
_journal_name_full 'Inorganic chemistry'
_journal_page_first 9453
_journal_page_last 9460
_journal_paper_doi 10.1021/ic050989w
_journal_volume 44
_journal_year 2005
_chemical_formula_sum 'C16 H18 As F3 N O3 P S'
_chemical_formula_weight 467.26
_chemical_name_systematic
;
 ?
;
_space_group_IT_number 61
_symmetry_space_group_name_Hall '-P 2ac 2ab'
_symmetry_space_group_name_H-M 'P b c a'
_atom_sites_solution_hydrogens geom
_atom_sites_solution_primary direct
_atom_sites_solution_secondary difmap
_audit_creation_method SHELXL-97
_cell_angle_alpha 90.00
_cell_angle_beta 90.00
_cell_angle_gamma 90.00
_cell_formula_units_Z 8
_cell_length_a 12.4041(11)
_cell_length_b 14.4224(13)
_cell_length_c 21.608(2)
_cell_measurement_temperature 193(2)
_cell_volume 3865.6(6)
_computing_structure_refinement 'SHELXL-97 (Sheldrick, 1997)'
_diffrn_ambient_temperature 193(2)
_diffrn_measured_fraction_theta_full 0.998
_diffrn_measured_fraction_theta_max 0.998
_diffrn_radiation_monochromator graphite
_diffrn_radiation_source 'fine-focus sealed tube'
_diffrn_radiation_type MoK\a
_diffrn_radiation_wavelength 0.71073
_diffrn_reflns_av_R_equivalents 0.0847
_diffrn_reflns_av_sigmaI/netI 0.0525
_diffrn_reflns_limit_h_max 15
_diffrn_reflns_limit_h_min -15
_diffrn_reflns_limit_k_max 18
_diffrn_reflns_limit_k_min -18
_diffrn_reflns_limit_l_max 27
_diffrn_reflns_limit_l_min -26
_diffrn_reflns_number 22726
_diffrn_reflns_theta_full 26.38
_diffrn_reflns_theta_max 26.38
_diffrn_reflns_theta_min 1.88
_exptl_absorpt_coefficient_mu 1.993
_exptl_absorpt_correction_T_max 0.9426
_exptl_absorpt_correction_T_min 0.5592
_exptl_crystal_density_diffrn 1.606
_exptl_crystal_density_method 'not measured'
_exptl_crystal_F_000 1888
_exptl_crystal_size_max 0.33
_exptl_crystal_size_mid 0.24
_exptl_crystal_size_min 0.03
_refine_diff_density_max 0.612
_refine_diff_density_min -0.324
_refine_diff_density_rms 0.078
_refine_ls_extinction_method none
_refine_ls_goodness_of_fit_ref 1.049
_refine_ls_hydrogen_treatment mixed
_refine_ls_matrix_type full
_refine_ls_number_parameters 235
_refine_ls_number_reflns 3942
_refine_ls_number_restraints 0
_refine_ls_restrained_S_all 1.049
_refine_ls_R_factor_all 0.0899
_refine_ls_R_factor_gt 0.0468
_refine_ls_shift/su_max 0.001
_refine_ls_shift/su_mean 0.000
_refine_ls_structure_factor_coef Fsqd
_refine_ls_weighting_details 'calc w=1/[\s^2^(Fo^2^)+(0.0415P)^2^+2.3411P] where P=(Fo^2^+2Fc^2^)/3'
_refine_ls_weighting_scheme calc
_refine_ls_wR_factor_gt 0.0890
_refine_ls_wR_factor_ref 0.1017
_reflns_number_gt 2580
_reflns_number_total 3942
_reflns_threshold_expression >2sigma(I)
_cod_data_source_file ic050989wsi20050616_040139.cif
_cod_data_source_block dal0449_[AN-PMe3]9a[OTf]
_cod_original_cell_volume 3865.5(6)
_cod_database_code 4340378

loop_
_symmetry_equiv_pos_as_xyz
'x, y, z'
'-x+1/2, -y, z+1/2'
'-x, y+1/2, -z+1/2'
'x+1/2, -y+1/2, -z'
'-x, -y, -z'
'x-1/2, y, -z-1/2'
'x, -y-1/2, z-1/2'
'-x-1/2, y-1/2, z'

loop_
_atom_site_label
_atom_site_type_symbol
_atom_site_fract_x
_atom_site_fract_y
_atom_site_fract_z
_atom_site_U_iso_or_equiv
_atom_site_adp_type
_atom_site_occupancy
_atom_site_symmetry_multiplicity
_atom_site_calc_flag
_atom_site_refinement_flags
As1 As 0.04217(3) 0.17498(3) 0.423916(18) 0.03736(13) Uani 1 1 d .
P1 P -0.07041(8) 0.24314(7) 0.34974(5) 0.0404(3) Uani 1 1 d .
N1 N -0.1459(3) 0.1550(2) 0.52789(15) 0.0414(8) Uani 1 1 d .
H1N H -0.2015 0.1526 0.5531 0.050 Uiso 1 1 calc R
C1 C -0.2083(3) 0.2086(3) 0.3591(2) 0.0500(11) Uani 1 1 d .
H1A H -0.2135 0.1409 0.3565 0.060 Uiso 1 1 calc R
H1B H -0.2522 0.2367 0.3264 0.060 Uiso 1 1 calc R
H1C H -0.2345 0.2292 0.3996 0.060 Uiso 1 1 calc R
C2 C -0.0632(4) 0.3673(3) 0.3544(2) 0.0519(11) Uani 1 1 d .
H2A H -0.0881 0.3876 0.3953 0.062 Uiso 1 1 calc R
H2B H -0.1092 0.3947 0.3224 0.062 Uiso 1 1 calc R
H2C H 0.0115 0.3873 0.3482 0.062 Uiso 1 1 calc R
C3 C -0.0216(4) 0.2077(3) 0.27548(19) 0.0576(12) Uani 1 1 d .
H3A H -0.0249 0.1400 0.2723 0.069 Uiso 1 1 calc R
H3B H 0.0532 0.2282 0.2705 0.069 Uiso 1 1 calc R
H3C H -0.0663 0.2355 0.2430 0.069 Uiso 1 1 calc R
C11 C -0.0003(3) 0.2553(3) 0.49151(17) 0.0354(9) Uani 1 1 d .
C12 C -0.0836(3) 0.2345(3) 0.53183(18) 0.0368(9) Uani 1 1 d .
C13 C -0.1071(4) 0.2970(3) 0.57953(19) 0.0470(10) Uani 1 1 d .
H13 H -0.1648 0.2844 0.6072 0.056 Uiso 1 1 calc R
C14 C -0.0473(4) 0.3767(3) 0.5867(2) 0.0588(13) Uani 1 1 d .
H14 H -0.0646 0.4188 0.6190 0.071 Uiso 1 1 calc R
C15 C 0.0377(4) 0.3962(3) 0.5476(2) 0.0583(12) Uani 1 1 d .
H15 H 0.0800 0.4504 0.5535 0.070 Uiso 1 1 calc R
C16 C 0.0601(3) 0.3363(3) 0.5001(2) 0.0465(10) Uani 1 1 d .
H16 H 0.1175 0.3500 0.4725 0.056 Uiso 1 1 calc R
C21 C -0.0569(3) 0.0753(2) 0.44197(18) 0.0365(9) Uani 1 1 d .
C22 C -0.1325(3) 0.0786(3) 0.48956(19) 0.0382(9) Uani 1 1 d .
C23 C -0.1997(3) 0.0020(3) 0.4995(2) 0.0440(10) Uani 1 1 d .
H23 H -0.2517 0.0036 0.5318 0.053 Uiso 1 1 calc R
C24 C -0.1910(4) -0.0758(3) 0.4626(2) 0.0531(12) Uani 1 1 d .
H24 H -0.2371 -0.1272 0.4699 0.064 Uiso 1 1 calc R
C25 C -0.1163(4) -0.0799(3) 0.4155(2) 0.0524(12) Uani 1 1 d .
H25 H -0.1114 -0.1334 0.3900 0.063 Uiso 1 1 calc R
C26 C -0.0490(3) -0.0056(3) 0.40584(19) 0.0458(10) Uani 1 1 d .
H26 H 0.0039 -0.0090 0.3741 0.055 Uiso 1 1 calc R
S S 0.26148(10) 0.38653(8) 0.30662(5) 0.0516(3) Uani 1 1 d .
F1 F 0.2722(4) 0.5132(3) 0.22181(18) 0.1484(19) Uani 1 1 d .
F2 F 0.2606(4) 0.5655(2) 0.3137(2) 0.1400(17) Uani 1 1 d .
F3 F 0.1204(3) 0.5063(3) 0.27032(17) 0.1173(14) Uani 1 1 d .
O1 O 0.2091(2) 0.3855(2) 0.36530(14) 0.0688(10) Uani 1 1 d .
O2 O 0.2183(3) 0.3254(2) 0.26226(17) 0.0806(11) Uani 1 1 d .
O3 O 0.3770(3) 0.3876(3) 0.30867(17) 0.0798(11) Uani 1 1 d .
C30 C 0.2274(6) 0.4987(4) 0.2765(3) 0.0847(18) Uani 1 1 d .

loop_
_atom_site_aniso_label
_atom_site_aniso_U_11
_atom_site_aniso_U_22
_atom_site_aniso_U_33
_atom_site_aniso_U_23
_atom_site_aniso_U_13
_atom_site_aniso_U_12
As1 0.0390(2) 0.0344(2) 0.0387(2) -0.00071(19) 0.00159(19) 0.00202(19)
P1 0.0514(6) 0.0332(5) 0.0365(6) 0.0004(5) -0.0035(5) -0.0001(5)
N1 0.0380(18) 0.040(2) 0.046(2) 0.0013(16) 0.0067(16) -0.0046(15)
C1 0.055(3) 0.043(2) 0.052(3) 0.003(2) -0.010(2) 0.002(2)
C2 0.067(3) 0.032(2) 0.056(3) 0.005(2) -0.011(2) -0.002(2)
C3 0.075(3) 0.056(3) 0.042(3) -0.002(2) -0.005(2) 0.003(2)
C11 0.038(2) 0.032(2) 0.035(2) -0.0007(18) -0.0002(17) 0.0004(18)
C12 0.040(2) 0.034(2) 0.036(2) 0.0033(18) -0.0041(18) 0.0007(17)
C13 0.056(3) 0.043(2) 0.042(2) -0.004(2) 0.012(2) -0.001(2)
C14 0.077(3) 0.048(3) 0.051(3) -0.015(2) 0.013(3) -0.004(3)
C15 0.072(3) 0.043(2) 0.060(3) -0.013(2) 0.007(3) -0.021(2)
C16 0.051(3) 0.043(2) 0.045(3) 0.001(2) 0.006(2) -0.012(2)
C21 0.039(2) 0.0263(19) 0.044(2) 0.0039(16) -0.0053(19) 0.0015(17)
C22 0.039(2) 0.033(2) 0.043(2) 0.0048(18) -0.0062(19) 0.0002(18)
C23 0.040(2) 0.040(2) 0.051(3) 0.011(2) -0.007(2) -0.0045(19)
C24 0.056(3) 0.031(2) 0.072(3) 0.010(2) -0.023(3) -0.007(2)
C25 0.067(3) 0.032(2) 0.059(3) -0.005(2) -0.017(3) 0.002(2)
C26 0.052(2) 0.040(2) 0.046(3) -0.0020(19) -0.006(2) 0.010(2)
S 0.0607(7) 0.0561(7) 0.0382(6) -0.0014(5) 0.0003(6) 0.0087(6)
F1 0.230(5) 0.109(3) 0.106(3) 0.063(2) 0.089(3) 0.079(3)
F2 0.180(4) 0.057(2) 0.183(4) -0.030(3) 0.060(4) -0.006(3)
F3 0.122(3) 0.133(3) 0.098(3) 0.026(2) 0.003(2) 0.080(3)
O1 0.066(2) 0.101(3) 0.0402(18) 0.0171(18) 0.0067(15) 0.0242(19)
O2 0.096(3) 0.071(2) 0.074(2) -0.025(2) -0.003(2) -0.010(2)
O3 0.052(2) 0.110(3) 0.077(2) -0.015(2) 0.0005(18) 0.015(2)
C30 0.122(5) 0.068(4) 0.064(4) -0.001(3) 0.026(4) 0.033(4)

loop_
_atom_type_symbol
_atom_type_description
_atom_type_scat_dispersion_real
_atom_type_scat_dispersion_imag
_atom_type_scat_source
C C 0.0033 0.0016 'International Tables Vol C Tables 4.2.6.8 and 6.1.1.4'
H H 0.0000 0.0000 'International Tables Vol C Tables 4.2.6.8 and 6.1.1.4'
N N 0.0061 0.0033 'International Tables Vol C Tables 4.2.6.8 and 6.1.1.4'
O O 0.0106 0.0060 'International Tables Vol C Tables 4.2.6.8 and 6.1.1.4'
F F 0.0171 0.0103 'International Tables Vol C Tables 4.2.6.8 and 6.1.1.4'
P P 0.1023 0.0942 'International Tables Vol C Tables 4.2.6.8 and 6.1.1.4'
S S 0.1246 0.1234 'International Tables Vol C Tables 4.2.6.8 and 6.1.1.4'
As As 0.0499 2.0058 'International Tables Vol C Tables 4.2.6.8 and 6.1.1.4'

loop_
_geom_angle_atom_site_label_1
_geom_angle_atom_site_label_2
_geom_angle_atom_site_label_3
_geom_angle
C21 As1 C11 96.87(16)
C21 As1 P1 94.09(11)
C11 As1 P1 95.90(11)
C3 P1 C1 110.2(2)
C3 P1 C2 108.6(2)
C1 P1 C2 108.5(2)
C3 P1 As1 106.97(15)
C1 P1 As1 112.00(14)
C2 P1 As1 110.50(15)
C12 N1 C22 128.8(3)
C12 C11 C16 119.7(4)
C12 C11 As1 123.3(3)
C16 C11 As1 117.0(3)
C11 C12 N1 123.8(4)
C11 C12 C13 118.7(4)
N1 C12 C13 117.5(4)
C14 C13 C12 120.5(4)
C13 C14 C15 120.8(4)
C16 C15 C14 119.0(4)
C15 C16 C11 121.1(4)
C22 C21 C26 119.0(4)
C22 C21 As1 123.5(3)
C26 C21 As1 117.5(3)
N1 C22 C21 123.2(3)
N1 C22 C23 117.6(4)
C21 C22 C23 119.2(4)
C24 C23 C22 120.4(4)
C25 C24 C23 121.0(4)
C26 C25 C24 119.1(4)
C25 C26 C21 121.4(4)
O2 S O1 115.2(2)
O2 S O3 114.1(2)
O1 S O3 115.4(2)
O2 S C30 103.2(3)
O1 S C30 103.0(2)
O3 S C30 103.7(3)
F2 C30 F1 107.3(6)
F2 C30 F3 108.1(5)
F1 C30 F3 108.4(5)
F2 C30 S 111.3(5)
F1 C30 S 111.5(4)
F3 C30 S 110.1(5)

loop_
_geom_bond_atom_site_label_1
_geom_bond_atom_site_label_2
_geom_bond_distance
As1 C21 1.931(4)
As1 C11 1.937(4)
As1 P1 2.3421(11)
P1 C3 1.790(4)
P1 C1 1.793(4)
P1 C2 1.795(4)
N1 C12 1.386(5)
N1 C22 1.388(5)
C11 C12 1.384(5)
C11 C16 1.401(5)
C12 C13 1.400(5)
C13 C14 1.377(6)
C14 C15 1.380(6)
C15 C16 1.370(6)
C21 C22 1.393(5)
C21 C26 1.408(5)
C22 C23 1.401(5)
C23 C24 1.380(6)
C24 C25 1.379(6)
C25 C26 1.374(6)
S O2 1.408(3)
S O1 1.425(3)
S O3 1.434(3)
S C30 1.795(6)
F1 C30 1.323(6)
F2 C30 1.320(7)
F3 C30 1.338(7)

loop_
_geom_torsion_atom_site_label_1
_geom_torsion_atom_site_label_2
_geom_torsion_atom_site_label_3
_geom_torsion_atom_site_label_4
_geom_torsion
C21 As1 P1 C3 -99.9(2)
C11 As1 P1 C3 162.80(19)
C21 As1 P1 C1 20.97(19)
C11 As1 P1 C1 -76.38(19)
C21 As1 P1 C2 142.1(2)
C11 As1 P1 C2 44.8(2)
C21 As1 C11 C12 -3.5(3)
P1 As1 C11 C12 91.4(3)
C21 As1 C11 C16 174.3(3)
P1 As1 C11 C16 -90.8(3)
C16 C11 C12 N1 -178.4(4)
As1 C11 C12 N1 -0.6(5)
C16 C11 C12 C13 1.7(6)
As1 C11 C12 C13 179.4(3)
C22 N1 C12 C11 7.3(6)
C22 N1 C12 C13 -172.8(4)
C11 C12 C13 C14 -1.1(6)
N1 C12 C13 C14 178.9(4)
C12 C13 C14 C15 -0.7(7)
C13 C14 C15 C16 1.8(7)
C14 C15 C16 C11 -1.2(7)
C12 C11 C16 C15 -0.5(6)
As1 C11 C16 C15 -178.4(4)
C11 As1 C21 C22 3.0(3)
P1 As1 C21 C22 -93.4(3)
C11 As1 C21 C26 -175.0(3)
P1 As1 C21 C26 88.5(3)
C12 N1 C22 C21 -7.7(6)
C12 N1 C22 C23 172.8(4)
C26 C21 C22 N1 179.6(3)
As1 C21 C22 N1 1.5(5)
C26 C21 C22 C23 -1.0(5)
As1 C21 C22 C23 -179.0(3)
N1 C22 C23 C24 179.5(3)
C21 C22 C23 C24 0.1(6)
C22 C23 C24 C25 0.0(6)
C23 C24 C25 C26 0.8(6)
C24 C25 C26 C21 -1.8(6)
C22 C21 C26 C25 1.9(6)
As1 C21 C26 C25 -179.9(3)
O2 S C30 F2 178.7(4)
O1 S C30 F2 58.6(5)
O3 S C30 F2 -62.0(5)
O2 S C30 F1 -61.5(6)
O1 S C30 F1 178.4(5)
O3 S C30 F1 57.8(6)
O2 S C30 F3 58.9(4)
O1 S C30 F3 -61.3(5)
O3 S C30 F3 178.1(4)
